data_7040157
loop_
_publ_author_name
'Cho, Yae In'
'Ward, Meredith L.'
'Rose, Michael J.'

_publ_section_title
;
 Substituent effects of N4 Schiff base ligands on the formation of
 fluoride-bridged dicobalt(ii) complexes via B-F abstraction: structures
 and magnetism.
;
_journal_issue 34
_journal_name_full 'Dalton transactions (Cambridge, England : 2003)'
_journal_page_first 13466
_journal_page_last 13476
_journal_paper_doi 10.1039/c6dt02104b
_journal_volume 45
_journal_year 2016
_chemical_formula_sum 'C24 H26 B2 Co F8 N6'
_chemical_formula_weight 631.06
_space_group_crystal_system cubic
_space_group_IT_number 222
_space_group_name_Hall '-P 4a 2bc 3'
_space_group_name_H-M_alt 'P n -3 n'
_symmetry_space_group_name_Hall '-P 4a 2bc 3'
_symmetry_space_group_name_H-M 'P n -3 n :2'
_atom_sites_solution_hydrogens mixed
_audit_creation_method SHELXL-2014/7
_audit_update_record
;
2016-07-25 deposited with the CCDC.
2016-08-01 downloaded from the CCDC.
;
_cell_angle_alpha 90
_cell_angle_beta 90
_cell_angle_gamma 90
_cell_formula_units_Z 6
_cell_length_a 16.3992(7)
_cell_length_b 16.3992(7)
_cell_length_c 16.3992(7)
_cell_measurement_reflns_used 14644
_cell_measurement_temperature 293(2)
_cell_measurement_theta_max 31.1509
_cell_measurement_theta_min 1.7559
_cell_volume 4410.3(3)
_computing_structure_refinement 'SHELXL-2014/7 (Sheldrick, 2014)'
_diffrn_ambient_temperature 293(2)
_diffrn_measured_fraction_theta_full 0.997
_diffrn_measured_fraction_theta_max 0.998
_diffrn_measurement_device_type 'Rigaku AFC-12 with Saturn 724+ CCD'
_diffrn_radiation_type MoK\a
_diffrn_radiation_wavelength 0.71073
_diffrn_reflns_av_R_equivalents 0.0803
_diffrn_reflns_av_unetI/netI 0.0179
_diffrn_reflns_Laue_measured_fraction_full 0.997
_diffrn_reflns_Laue_measured_fraction_max 0.998
_diffrn_reflns_limit_h_max 21
_diffrn_reflns_limit_h_min -21
_diffrn_reflns_limit_k_max 21
_diffrn_reflns_limit_k_min -21
_diffrn_reflns_limit_l_max 21
_diffrn_reflns_limit_l_min -21
_diffrn_reflns_number 55887
_diffrn_reflns_point_group_measured_fraction_full 0.997
_diffrn_reflns_point_group_measured_fraction_max 0.998
_diffrn_reflns_theta_full 25.242
_diffrn_reflns_theta_max 27.465
_diffrn_reflns_theta_min 3.043
_diffrn_source 'sealed fine focus tube'
_exptl_absorpt_coefficient_mu 0.659
_exptl_crystal_colour pink
_exptl_crystal_density_diffrn 1.426
_exptl_crystal_description hexagon
_exptl_crystal_F_000 1926
_exptl_crystal_size_max 0.2000
_exptl_crystal_size_mid 0.2000
_exptl_crystal_size_min 0.2000
_refine_diff_density_max 1.349
_refine_diff_density_min -0.928
_refine_diff_density_rms 0.134
_refine_ls_extinction_method none
_refine_ls_goodness_of_fit_ref 1.189
_refine_ls_hydrogen_treatment constr
_refine_ls_matrix_type full
_refine_ls_number_parameters 82
_refine_ls_number_reflns 857
_refine_ls_number_restraints 98
_refine_ls_restrained_S_all 1.130
_refine_ls_R_factor_all 0.1356
_refine_ls_R_factor_gt 0.1248
_refine_ls_shift/su_max 0.000
_refine_ls_shift/su_mean 0.000
_refine_ls_structure_factor_coef Fsqd
_refine_ls_weighting_details 'w=1/[\s^2^(Fo^2^)+(0.1971P)^2^+31.3920P] where P=(Fo^2^+2Fc^2^)/3'
_refine_ls_weighting_scheme calc
_refine_ls_wR_factor_gt 0.3887
_refine_ls_wR_factor_ref 0.3961
_reflns_Friedel_coverage 0.000
_reflns_number_gt 690
_reflns_number_total 857
_reflns_threshold_expression 'I > 2\s(I)'
_cod_data_source_file c6dt02104b2.cif
_cod_data_source_block 4
_cod_depositor_comments 'Adding full bibliography for 7040154--7040158.cif.'
_cod_original_cell_volume 4410.3(6)
_cod_database_code 7040157
_shelx_shelxl_version_number 2014/7
_shelx_space_group_comment
;
The symmetry employed for this shelxl refinement is uniquely defined
by the following loop, which should always be used as a source of
symmetry information in preference to the above space-group names.
They are only intended as comments.
;

loop_
_space_group_symop_operation_xyz
'x, y, z'
'-x+1/2, -y+1/2, z'
'-x+1/2, y, -z+1/2'
'x, -y+1/2, -z+1/2'
'z, x, y'
'z, -x+1/2, -y+1/2'
'-z+1/2, -x+1/2, y'
'-z+1/2, x, -y+1/2'
'y, z, x'
'-y+1/2, z, -x+1/2'
'y, -z+1/2, -x+1/2'
'-y+1/2, -z+1/2, x'
'y, x, -z+1/2'
'-y+1/2, -x+1/2, -z+1/2'
'y, -x+1/2, z'
'-y+1/2, x, z'
'x, z, -y+1/2'
'-x+1/2, z, y'
'-x+1/2, -z+1/2, -y+1/2'
'x, -z+1/2, y'
'z, y, -x+1/2'
'z, -y+1/2, x'
'-z+1/2, y, x'
'-z+1/2, -y+1/2, -x+1/2'
'-x, -y, -z'
'x-1/2, y-1/2, -z'
'x-1/2, -y, z-1/2'
'-x, y-1/2, z-1/2'
'-z, -x, -y'
'-z, x-1/2, y-1/2'
'z-1/2, x-1/2, -y'
'z-1/2, -x, y-1/2'
'-y, -z, -x'
'y-1/2, -z, x-1/2'
'-y, z-1/2, x-1/2'
'y-1/2, z-1/2, -x'
'-y, -x, z-1/2'
'y-1/2, x-1/2, z-1/2'
'-y, x-1/2, -z'
'y-1/2, -x, -z'
'-x, -z, y-1/2'
'x-1/2, -z, -y'
'x-1/2, z-1/2, y-1/2'
'-x, z-1/2, -y'
'-z, -y, x-1/2'
'-z, y-1/2, -x'
'z-1/2, -y, -x'
'z-1/2, y-1/2, x-1/2'

loop_
_atom_site_label
_atom_site_type_symbol
_atom_site_fract_x
_atom_site_fract_y
_atom_site_fract_z
_atom_site_U_iso_or_equiv
_atom_site_adp_type
_atom_site_occupancy
_atom_site_site_symmetry_order
_atom_site_calc_flag
_atom_site_refinement_flags_posn
_atom_site_refinement_flags_adp
_atom_site_refinement_flags_occupancy
_atom_site_disorder_assembly
_atom_site_disorder_group
Co1 Co 0.2500 0.7500 0.7500 0.0410(10) Uani 1 8 d S TU P . .
N1 N 0.2500 0.8424(3) 0.8424(3) 0.0343(17) Uani 1 2 d S TU P . .
N2 N 0.3790(6) 0.7500 0.7500 0.040(2) Uani 1 4 d DS TU P . .
C1 C 0.3065(4) 0.8435(4) 0.9007(4) 0.0309(14) Uani 1 1 d . U . . .
H1 H 0.3456 0.8023 0.9011 0.037 Uiso 1 1 calc R U . . .
C2 C 0.3102(4) 0.9033(4) 0.9616(4) 0.0341(15) Uani 1 1 d . U . . .
H2 H 0.3518 0.9033 1.0002 0.041 Uiso 1 1 calc R U . . .
C3 C 0.2500 0.9621(4) 0.9621(4) 0.0355(19) Uani 1 2 d S TU P . .
H3A H 0.2500 1.0022 1.0022 0.043 Uiso 1 2 calc R U P . .
C4 C 0.4511(7) 0.7500 0.7500 0.058(4) Uani 1 4 d DS TU P . .
C5 C 0.5430(7) 0.7500 0.7500 0.118(11) Uani 1 4 d DS TU P . .
H5B H 0.5628 0.7679 0.8021 0.177 Uiso 0.25 1 d R U P . .
H5C H 0.5628 0.7869 0.7091 0.177 Uiso 0.25 1 d R U P . .
H5A H 0.5623 0.6959 0.7389 0.177 Uiso 0.25 1 d R U P . .
B1 B 0.5585(18) 0.5650(17) 0.556(2) 0.040(7) Uiso 0.125 1 d D U P A -1
F1 F 0.4990(18) 0.6084(18) 0.5977(19) 0.013(6) Uiso 0.125 1 d D U P A -1
F2 F 0.522(3) 0.500(3) 0.516(4) 0.065(14) Uiso 0.125 1 d D U P A -1
F3 F 0.616(3) 0.536(3) 0.611(3) 0.098(15) Uiso 0.125 1 d D U P A -1
F4 F 0.596(3) 0.616(4) 0.499(3) 0.091(19) Uiso 0.125 1 d D U P A -1
B1A B 0.596(2) 0.592(3) 0.595(2) 0.057(8) Uiso 0.125 1 d D U P B -2
F1A F 0.517(2) 0.614(3) 0.616(2) 0.023(7) Uiso 0.125 1 d D U P B -2
F2A F 0.648(4) 0.652(5) 0.624(3) 0.104(17) Uiso 0.125 1 d D U P B -2
F3A F 0.616(3) 0.518(4) 0.631(4) 0.10(2) Uiso 0.125 1 d D U P B -2
F4A F 0.601(3) 0.586(4) 0.511(2) 0.085(14) Uiso 0.125 1 d D U P B -2

loop_
_atom_site_aniso_label
_atom_site_aniso_U_11
_atom_site_aniso_U_22
_atom_site_aniso_U_33
_atom_site_aniso_U_23
_atom_site_aniso_U_13
_atom_site_aniso_U_12
Co1 0.0637(19) 0.0296(11) 0.0296(11) 0.000 0.000 0.000
N1 0.043(4) 0.030(2) 0.030(2) 0.001(2) -0.005(2) 0.005(2)
N2 0.056(5) 0.032(3) 0.032(3) 0.000 0.000 0.000
C1 0.033(3) 0.034(3) 0.027(3) 0.001(2) -0.001(2) 0.006(2)
C2 0.039(3) 0.038(3) 0.025(3) -0.005(2) -0.002(2) 0.002(3)
C3 0.040(4) 0.033(3) 0.033(3) -0.001(3) 0.001(3) -0.001(3)
C4 0.058(6) 0.058(6) 0.058(6) 0.000 0.000 0.000
C5 0.063(8) 0.145(17) 0.145(17) 0.000 0.000 0.000

loop_
_atom_type_symbol
_atom_type_description
_atom_type_scat_dispersion_real
_atom_type_scat_dispersion_imag
_atom_type_scat_source
C C 0.0033 0.0016 'International Tables Vol C Tables 4.2.6.8 and 6.1.1.4'
Co Co 0.3494 0.9721 'International Tables Vol C Tables 4.2.6.8 and 6.1.1.4'
N N 0.0061 0.0033 'International Tables Vol C Tables 4.2.6.8 and 6.1.1.4'
F F 0.0171 0.0103 'International Tables Vol C Tables 4.2.6.8 and 6.1.1.4'
B B 0.0013 0.0007 'International Tables Vol C Tables 4.2.6.8 and 6.1.1.4'
H H 0.0000 0.0000 'International Tables Vol C Tables 4.2.6.8 and 6.1.1.4'

loop_
_geom_angle_atom_site_label_1
_geom_angle_atom_site_label_2
_geom_angle_atom_site_label_3
_geom_angle
_geom_angle_site_symmetry_1
_geom_angle_site_symmetry_3
N2 Co1 N2 180.0 2_565 .
N2 Co1 N1 90.000(2) 2_565 4_566
N2 Co1 N1 90.000(1) . 4_566
N2 Co1 N1 90.000(1) 2_565 2_565
N2 Co1 N1 90.0 . 2_565
N1 Co1 N1 90.000(1) 4_566 2_565
N2 Co1 N1 90.0 2_565 3_556
N2 Co1 N1 90.000(1) . 3_556
N1 Co1 N1 90.0 4_566 3_556
N1 Co1 N1 180.0 2_565 3_556
N2 Co1 N1 90.000(1) 2_565 .
N2 Co1 N1 90.000(2) . .
N1 Co1 N1 180.0 4_566 .
N1 Co1 N1 90.0 2_565 .
N1 Co1 N1 90.0 3_556 .
C1 N1 C1 117.7(8) 18 .
C1 N1 Co1 121.2(4) 18 .
C1 N1 Co1 121.2(4) . .
C4 N2 Co1 180.0 . .
N1 C1 C2 123.5(6) . .
N1 C1 H1 118.3 . .
C2 C1 H1 118.3 . .
C3 C2 C1 117.6(6) . .
C3 C2 H2 121.2 . .
C1 C2 H2 121.2 . .
C2 C3 C2 120.1(9) . 18
C2 C3 H3A 119.9 . .
C2 C3 H3A 119.9 18 .
N2 C4 C5 180.0 . .
C4 C5 H5B 109.8 . .
C4 C5 H5C 109.8 . .
H5B C5 H5C 108.3 . .
C4 C5 H5A 109.3 . .
H5B C5 H5A 109.8 . .
H5C C5 H5A 109.8 . .
F3 B1 F1 109.6(6) . .
F3 B1 F2 109.6(7) . .
F1 B1 F2 109.2(6) . .
F3 B1 F4 109.6(6) . .
F1 B1 F4 109.4(6) . .
F2 B1 F4 109.5(6) . .
F4A B1A F3A 110.2(15) . .
F4A B1A F1A 109.3(15) . .
F3A B1A F1A 110.1(15) . .
F4A B1A F2A 110.3(15) . .
F3A B1A F2A 108.4(15) . .
F1A B1A F2A 108.5(15) . .

loop_
_geom_bond_atom_site_label_1
_geom_bond_atom_site_label_2
_geom_bond_distance
_geom_bond_site_symmetry_2
Co1 N2 2.116(11) 2_565
Co1 N2 2.116(11) .
Co1 N1 2.142(7) 4_566
Co1 N1 2.142(7) 2_565
Co1 N1 2.142(7) 3_556
Co1 N1 2.142(7) .
N1 C1 1.333(7) 18
N1 C1 1.333(7) .
N2 C4 1.182(8) .
C1 C2 1.400(9) .
C1 H1 0.9300 .
C2 C3 1.381(8) .
C2 H2 0.9300 .
C3 C2 1.381(8) 18
C3 H3A 0.9300 .
C4 C5 1.506(8) .
C5 H5B 0.9599 .
C5 H5C 0.9600 .
C5 H5A 0.9600 .
B1 F3 1.387(15) .
B1 F1 1.388(15) .
B1 F2 1.388(15) .
B1 F4 1.389(15) .
B1A F4A 1.388(15) .
B1A F3A 1.388(15) .
B1A F1A 1.388(15) .
B1A F2A 1.389(15) .
